data_4318419
loop_
_publ_author_name
'Ho-Chol Chang'
'Katsunori Mochizuki'
'Susumu Kitagawa'

_publ_section_title
;
 Synthesis and Ligand-Based Mixed Valency of cis- and
 trans-CrIII(X4SQ)(X4Cat)(L)n (X = Cl and Br,n= 1 or 2) Complexes: Effects
 of Solvent Media on Intramolecular Charge Distribution and Ligand
 Dissociation of CrIII(X4SQ)3
;
_journal_name_full 'Inorganic Chemistry'
_journal_page_first 4444
_journal_page_last 4452
_journal_paper_doi 10.1021/ic025643p
_journal_volume 41
_journal_year 2002
_chemical_formula_moiety 'C28 H16 Cl8 Cr N2 O4 '
_chemical_formula_sum 'C28 H16 Cl8 Cr N2 O4'
_chemical_formula_weight 780.07
_space_group_IT_number 15
_symmetry_cell_setting monoclinic
_symmetry_Int_Tables_number 15
_symmetry_space_group_name_Hall '-C 2yc'
_symmetry_space_group_name_H-M 'C 1 2/c 1'
_cell_angle_alpha 90
_cell_angle_beta 102.944(2)
_cell_angle_gamma 90
_cell_formula_units_Z 4
_cell_length_a 16.128(7)
_cell_length_b 26.148(5)
_cell_length_c 8.5648(9)
_cell_measurement_temperature 296.2
_cell_measurement_theta_max 22.5
_cell_volume 3520.1(17)
_computing_data_reduction 'teXsan Ver. 1.11'
_computing_publication_material 'teXsan Ver. 1.11'
_computing_structure_refinement 'teXsan Ver. 1.10'
_computing_structure_solution SIR92
_diffrn_measured_fraction_theta_full 0.3549
_diffrn_measured_fraction_theta_max 0.3549
_diffrn_measurement_device_type 'Rigaku/MSC Mercury CCD'
_diffrn_measurement_method \w
_diffrn_radiation_type 'Mo K\a'
_diffrn_radiation_wavelength 0.7107
_diffrn_reflns_av_R_equivalents 0.038
_diffrn_reflns_limit_h_max 13
_diffrn_reflns_limit_h_min -20
_diffrn_reflns_limit_k_max 29
_diffrn_reflns_limit_k_min -32
_diffrn_reflns_limit_l_max 10
_diffrn_reflns_limit_l_min -9
_diffrn_reflns_number 4755
_diffrn_reflns_theta_full 27.33
_diffrn_reflns_theta_max 27.33
_exptl_absorpt_coefficient_mu 0.966
_exptl_absorpt_correction_type REQABA
_exptl_crystal_colour violet
_exptl_crystal_density_diffrn 1.472
_exptl_crystal_density_method 'not measured'
_exptl_crystal_description plate
_exptl_crystal_size_max 0.350
_exptl_crystal_size_mid 0.075
_exptl_crystal_size_min 0.050
_refine_diff_density_max 0.36
_refine_diff_density_min -0.35
_refine_ls_extinction_method none
_refine_ls_goodness_of_fit_ref 1.405
_refine_ls_hydrogen_treatment noref
_refine_ls_number_parameters 195
_refine_ls_number_reflns 1344
_refine_ls_R_factor_gt 0.0742
_refine_ls_shift/su_max 0.0015
_refine_ls_structure_factor_coef F
_refine_ls_weighting_details 'w = 1/[\s^2^(Fo) + 0.00181|Fo|^2^]'
_refine_ls_weighting_scheme calc
_refine_ls_wR_factor_ref 0.0890
_reflns_number_gt 1344
_reflns_number_total 1415
_reflns_threshold_expression F^2^>2.0\s(F^2^)
_cod_data_source_file ic025643p_3.cif
_cod_data_source_block complex5
_cod_original_cell_volume 3520(1)
_cod_original_formula_sum 'C28 H16 Cl8 Cr N2 O4 '
_cod_database_code 4318419

loop_
_symmetry_equiv_pos_as_xyz
x,y,z
-x,y,1/2-z
-x,-y,-z
x,-y,1/2+z
1/2+x,1/2+y,z
1/2-x,1/2+y,1/2-z
1/2-x,1/2-y,-z
1/2+x,1/2-y,1/2+z

loop_
_atom_site_label
_atom_site_type_symbol
_atom_site_fract_x
_atom_site_fract_y
_atom_site_fract_z
_atom_site_U_iso_or_equiv
_atom_site_adp_type
_atom_site_occupancy
_atom_site_calc_flag
_atom_site_refinement_flags
_atom_site_disorder_assembly
_atom_site_disorder_group
Cr(1) Cr 0.5000 0.14976(8) 0.2500 0.0640(8) Uani 1.00 d S . .
Cl(1) Cl 0.6178(2) 0.1865(1) 0.8137(3) 0.091(1) Uani 1.00 d . . .
Cl(2) Cl 0.6974(3) 0.2956(1) 0.8439(3) 0.102(1) Uani 1.00 d . . .
Cl(3) Cl 0.7039(3) 0.3585(1) 0.5393(4) 0.100(1) Uani 1.00 d . . .
Cl(4) Cl 0.6383(3) 0.3088(1) 0.1987(3) 0.097(1) Uani 1.00 d . . .
O(1) O 0.5594(5) 0.1533(2) 0.4718(7) 0.063(2) Uani 1.00 d . . .
O(2) O 0.5757(5) 0.2021(2) 0.2178(8) 0.069(2) Uani 1.00 d . . .
N(1) N 0.5705(7) 0.0887(3) 0.2001(10) 0.057(3) Uani 1.00 d . . .
C(1) C 0.5958(8) 0.1990(4) 0.498(1) 0.068(4) Uani 1.00 d . . .
C(2) C 0.6241(8) 0.2203(4) 0.645(1) 0.068(4) Uani 1.00 d . . .
C(3) C 0.6601(8) 0.2695(4) 0.658(1) 0.066(4) Uani 1.00 d . . .
C(4) C 0.6648(7) 0.2974(4) 0.521(1) 0.066(3) Uani 1.00 d . . .
C(5) C 0.6353(8) 0.2753(4) 0.370(1) 0.068(4) Uani 1.00 d . . .
C(6) C 0.6024(8) 0.2262(4) 0.358(1) 0.064(3) Uani 1.00 d . . .
C(7) C 0.6395(10) 0.0903(4) 0.148(1) 0.068(4) Uani 1.00 d . . .
C(8) C 0.6865(10) 0.0472(5) 0.113(1) 0.081(4) Uani 1.00 d . . .
C(9) C 0.6524(10) -0.0014(4) 0.135(1) 0.072(4) Uani 1.00 d . . .
C(10) C 0.5763(10) -0.0042(4) 0.192(1) 0.073(4) Uani 1.00 d . . .
C(11) C 0.5384(8) 0.0421(3) 0.221(1) 0.063(4) Uani 1.00 d . . .
C(12) C 0.768(1) 0.0546(5) 0.059(2) 0.102(5) Uani 1.00 d . . .
C(13) C 0.6966(10) -0.0488(5) 0.099(2) 0.096(5) Uani 1.00 d . . .
C(14) C 0.5349(9) -0.0502(4) 0.223(1) 0.080(5) Uani 1.00 d . . .
H(1) H 0.6619 0.1239 0.1297 0.0796 Uiso 1.00 calc . . .
H(2) H 0.7949 0.0223 0.0406 0.1217 Uiso 1.00 calc . . .
H(3) H 0.7620 0.0742 -0.0373 0.1217 Uiso 1.00 calc . . .
H(4) H 0.8114 0.0723 0.1402 0.1217 Uiso 1.00 calc . . .
H(5) H 0.6663 -0.0790 0.1185 0.1167 Uiso 1.00 calc . . .
H(6) H 0.7007 -0.0497 -0.0113 0.1167 Uiso 1.00 calc . . .
H(7) H 0.7532 -0.0511 0.1641 0.1167 Uiso 1.00 calc . . .
H(8) H 0.5606 -0.0827 0.2040 0.0945 Uiso 1.00 calc . . .

loop_
_atom_site_aniso_label
_atom_site_aniso_U_11
_atom_site_aniso_U_22
_atom_site_aniso_U_33
_atom_site_aniso_U_12
_atom_site_aniso_U_13
_atom_site_aniso_U_23
Cr(1) 0.094(2) 0.041(1) 0.054(1) 0.0000 0.010(1) 0.0000
Cl(1) 0.133(3) 0.079(2) 0.056(2) -0.027(2) 0.011(2) 0.010(1)
Cl(2) 0.157(4) 0.084(2) 0.062(2) -0.039(2) 0.018(2) -0.013(2)
Cl(3) 0.156(4) 0.060(2) 0.084(2) -0.036(2) 0.023(2) -0.007(1)
Cl(4) 0.162(4) 0.066(2) 0.068(2) -0.022(2) 0.033(2) 0.009(1)
O(1) 0.093(6) 0.044(4) 0.048(4) -0.006(4) 0.008(4) 0.002(3)
O(2) 0.112(7) 0.044(4) 0.051(4) -0.008(4) 0.017(4) -0.002(3)
N(1) 0.070(7) 0.046(5) 0.055(5) -0.011(5) 0.011(5) -0.006(4)
C(1) 0.095(9) 0.055(6) 0.049(6) -0.008(6) 0.006(6) -0.006(5)
C(2) 0.11(1) 0.052(6) 0.040(6) -0.004(6) 0.007(6) 0.009(5)
C(3) 0.088(9) 0.057(6) 0.052(6) -0.008(6) 0.012(6) -0.010(5)
C(4) 0.087(9) 0.051(6) 0.059(6) -0.022(6) 0.014(6) 0.006(5)
C(5) 0.101(10) 0.058(6) 0.044(6) -0.014(6) 0.015(6) 0.006(5)
C(6) 0.093(9) 0.050(6) 0.048(6) -0.003(6) 0.013(6) 0.000(5)
C(7) 0.10(1) 0.045(6) 0.053(6) 0.003(6) 0.001(7) 0.003(5)
C(8) 0.10(1) 0.071(8) 0.066(7) 0.002(8) 0.003(7) -0.015(6)
C(9) 0.09(1) 0.051(6) 0.062(7) 0.012(6) -0.007(7) -0.018(5)
C(10) 0.09(1) 0.055(7) 0.064(7) 0.005(7) -0.007(7) -0.011(5)
C(11) 0.092(10) 0.041(5) 0.050(6) 0.002(5) 0.006(6) -0.002(4)
C(12) 0.10(1) 0.10(1) 0.11(1) 0.009(9) 0.035(10) -0.009(9)
C(13) 0.11(1) 0.073(8) 0.095(9) 0.028(8) 0.007(8) -0.016(7)
C(14) 0.11(1) 0.040(5) 0.077(9) 0.012(6) -0.001(8) -0.003(5)

loop_
_atom_type_symbol
_atom_type_description
_atom_type_scat_dispersion_real
_atom_type_scat_dispersion_imag
_atom_type_scat_source
N N 0.006 0.003
;International Tables for Crystallography
(1992, Vol. C, Tables 4.2.6.8 and 6.1.1.1)
;
O O 0.011 0.006
;International Tables for Crystallography
(1992, Vol. C, Tables 4.2.6.8 and 6.1.1.1)
;
Cl Cl 0.148 0.159
;International Tables for Crystallography
(1992, Vol. C, Tables 4.2.6.8 and 6.1.1.1)
;
C C 0.003 0.002
;International Tables for Crystallography
(1992, Vol. C, Tables 4.2.6.8 and 6.1.1.1)
;
H H 0.000 0.000
;International Tables for Crystallography
(1992, Vol. C, Table 6.1.1.2)
;
Cr Cr 0.321 0.624
;International Tables for Crystallography
(1992, Vol. C, Tables 4.2.6.8 and 6.1.1.1)
;

loop_
_geom_angle_atom_site_label_1
_geom_angle_atom_site_label_2
_geom_angle_atom_site_label_3
_geom_angle
_geom_angle_site_symmetry_1
_geom_angle_site_symmetry_2
_geom_angle_site_symmetry_3
_geom_angle_publ_flag
O(1) Cr(1) O(1) 174.5(4) . . 2_655 yes
O(1) Cr(1) O(2) 85.1(3) . . . yes
O(1) Cr(1) O(2) 90.9(3) . . 2_655 yes
O(1) Cr(1) N(1) 93.8(3) . . . yes
O(1) Cr(1) N(1) 90.5(3) . . 2_655 yes
O(1) Cr(1) O(2) 90.9(3) 2_655 . . yes
O(1) Cr(1) O(2) 85.1(3) 2_655 . 2_655 yes
O(1) Cr(1) N(1) 90.5(3) 2_655 . . yes
O(1) Cr(1) N(1) 93.8(3) 2_655 . 2_655 yes
O(2) Cr(1) O(2) 87.4(5) . . 2_655 yes
O(2) Cr(1) N(1) 97.3(3) . . . yes
O(2) Cr(1) N(1) 173.6(4) . . 2_655 yes
O(2) Cr(1) N(1) 173.6(4) 2_655 . . yes
O(2) Cr(1) N(1) 97.3(3) 2_655 . 2_655 yes
N(1) Cr(1) N(1) 78.3(5) . . 2_655 yes
Cr(1) O(1) C(1) 108.3(6) . . . yes
Cr(1) O(2) C(6) 107.4(6) . . . yes
Cr(1) N(1) C(7) 127.3(7) . . . yes
Cr(1) N(1) C(11) 115.2(8) . . . yes
C(7) N(1) C(11) 117.4(9) . . . yes
O(1) C(1) C(2) 124.7(9) . . . yes
O(1) C(1) C(6) 114.8(8) . . . yes
C(2) C(1) C(6) 120.4(10) . . . yes
Cl(1) C(2) C(1) 119.8(8) . . . yes
Cl(1) C(2) C(3) 120.5(8) . . . yes
C(1) C(2) C(3) 119.7(9) . . . yes
Cl(2) C(3) C(2) 119.5(8) . . . yes
Cl(2) C(3) C(4) 119.8(8) . . . yes
C(2) C(3) C(4) 120.7(9) . . . yes
Cl(3) C(4) C(3) 119.9(8) . . . yes
Cl(3) C(4) C(5) 120.9(7) . . . yes
C(3) C(4) C(5) 119.1(9) . . . yes
Cl(4) C(5) C(4) 120.6(8) . . . yes
Cl(4) C(5) C(6) 119.3(8) . . . yes
C(4) C(5) C(6) 120.1(9) . . . yes
O(2) C(6) C(1) 117.0(9) . . . yes
O(2) C(6) C(5) 123.2(9) . . . yes
C(1) C(6) C(5) 119.9(9) . . . yes
N(1) C(7) C(8) 125(1) . . . yes
C(7) C(8) C(9) 116(1) . . . yes
C(7) C(8) C(12) 120(1) . . . yes
C(9) C(8) C(12) 123(1) . . . yes
C(8) C(9) C(10) 118(1) . . . yes
C(8) C(9) C(13) 119(1) . . . yes
C(10) C(9) C(13) 121(1) . . . yes
C(9) C(10) C(11) 117(1) . . . yes
C(9) C(10) C(14) 125(1) . . . yes
C(11) C(10) C(14) 117(1) . . . yes
N(1) C(11) C(10) 124(1) . . . yes
N(1) C(11) C(11) 115.6(6) . . 2_655 yes
C(10) C(11) C(11) 120.2(8) . . 2_655 yes
C(10) C(14) C(14) 122.6(7) . . 2_655 yes

loop_
_geom_bond_atom_site_label_1
_geom_bond_atom_site_label_2
_geom_bond_distance
_geom_bond_site_symmetry_1
_geom_bond_site_symmetry_2
_geom_bond_publ_flag
Cr(1) O(1) 1.929(6) . . yes
Cr(1) O(1) 1.929(6) . 2_655 yes
Cr(1) O(2) 1.895(7) . . yes
Cr(1) O(2) 1.895(7) . 2_655 yes
Cr(1) N(1) 2.060(9) . . yes
Cr(1) N(1) 2.060(9) . 2_655 yes
Cl(1) C(2) 1.715(10) . . yes
Cl(2) C(3) 1.71(1) . . yes
Cl(3) C(4) 1.711(10) . . yes
Cl(4) C(5) 1.722(9) . . yes
O(1) C(1) 1.33(1) . . yes
O(2) C(6) 1.34(1) . . yes
N(1) C(7) 1.29(1) . . yes
N(1) C(11) 1.35(1) . . yes
C(1) C(2) 1.36(1) . . yes
C(1) C(6) 1.42(1) . . yes
C(2) C(3) 1.40(1) . . yes
C(3) C(4) 1.40(1) . . yes
C(4) C(5) 1.40(1) . . yes
C(5) C(6) 1.38(1) . . yes
C(7) C(8) 1.43(2) . . yes
C(8) C(9) 1.41(2) . . yes
C(8) C(12) 1.50(2) . . yes
C(9) C(10) 1.42(2) . . yes
C(9) C(13) 1.50(2) . . yes
C(10) C(11) 1.40(1) . . yes
C(10) C(14) 1.43(2) . . yes
C(11) C(11) 1.44(2) . 2_655 yes
C(14) C(14) 1.31(2) . 2_655 yes

loop_
_geom_contact_atom_site_label_1
_geom_contact_atom_site_label_2
_geom_contact_distance
_geom_contact_site_symmetry_1
_geom_contact_site_symmetry_2
_geom_contact_publ_flag
Cl(2) Cl(4) 3.400(5) . 1_556 ?
Cl(3) C(13) 3.27(1) . 6_655 ?
Cl(3) C(7) 3.51(1) . 7_656 ?
O(1) C(14) 3.52(1) . 4_555 ?
O(1) C(13) 3.53(2) . 4_555 ?
C(3) C(5) 3.56(2) . 7_656 ?
